data_7239685
loop_
_publ_author_name
'Sun, Jing'
'Zhou, Tao'
'Pan, Dalong'
'Zhang, Xinzhu'
'Wang, Yuying'
'Shi, Yao-Cheng'
'Yu, Huaguang'

_publ_section_title
;
 Synthesis, structure, and photoluminescence properties of coordination
 polymers of
 4,4&#x2032;,4&#x2032;&#x2032;,4&#x2032;&#x2032;&#x2032;-tetrakiscarboxyphenylsilane
 and 3,5-bis(1&#x2032;,2&#x2032;,4&#x2032;-triazol-1&#x2032;-yl)pyridine
;
_journal_issue 3
_journal_name_full CrystEngComm
_journal_page_first 534
_journal_page_last 545
_journal_paper_doi 10.1039/C9CE01529A
_journal_volume 22
_journal_year 2020
_chemical_formula_moiety 'C56 H38 Co2 O18 Si2, C9 H15 Co N7 O4'
_chemical_formula_sum 'C65 H53 Co3 N7 O22 Si2'
_chemical_formula_weight 1517.11
_space_group_crystal_system monoclinic
_space_group_IT_number 14
_space_group_name_Hall '-P 2yn'
_space_group_name_H-M_alt 'P 1 21/n 1'
_atom_sites_solution_hydrogens mixed
_atom_sites_solution_primary direct
_audit_creation_date 2019-07-16
_audit_creation_method
;
Olex2 1.2
(compiled 2018.05.29 svn.r3508 for OlexSys, GUI svn.r5506)
;
_audit_update_record
;
2019-07-18 deposited with the CCDC.	2019-12-16 downloaded from the CCDC.
;
_cell_angle_alpha 90
_cell_angle_beta 91.599(3)
_cell_angle_gamma 90
_cell_formula_units_Z 4
_cell_length_a 13.1934(7)
_cell_length_b 25.8250(14)
_cell_length_c 23.1357(12)
_cell_measurement_reflns_used 9619
_cell_measurement_temperature 296(2)
_cell_measurement_theta_max 23.80
_cell_measurement_theta_min 2.36
_cell_volume 7879.7(7)
_computing_cell_refinement 'SAINT V8.32B (?, 2016)'
_computing_data_reduction 'SAINT V8.32B (?, 2016)'
_computing_molecular_graphics 'Olex2 (Dolomanov et al., 2009)'
_computing_publication_material 'Olex2 (Dolomanov et al., 2009)'
_computing_structure_refinement 'XL (Sheldrick, 2008)'
_computing_structure_solution 'XS (Sheldrick, 2008)'
_diffrn_ambient_temperature 296.15
_diffrn_measured_fraction_theta_full 1.000
_diffrn_measured_fraction_theta_max 0.991
_diffrn_measurement_device_type 'Bruker APEX-II CCD'
_diffrn_measurement_method '\f and \w scans'
_diffrn_radiation_type MoK\a
_diffrn_radiation_wavelength 0.71073
_diffrn_reflns_av_R_equivalents 0.0460
_diffrn_reflns_av_unetI/netI 0.0230
_diffrn_reflns_Laue_measured_fraction_full 1.000
_diffrn_reflns_Laue_measured_fraction_max 0.991
_diffrn_reflns_limit_h_max 17
_diffrn_reflns_limit_h_min -17
_diffrn_reflns_limit_k_max 33
_diffrn_reflns_limit_k_min -33
_diffrn_reflns_limit_l_max 30
_diffrn_reflns_limit_l_min -30
_diffrn_reflns_number 242038
_diffrn_reflns_point_group_measured_fraction_full 1.000
_diffrn_reflns_point_group_measured_fraction_max 0.991
_diffrn_reflns_theta_full 25.242
_diffrn_reflns_theta_max 27.869
_diffrn_reflns_theta_min 1.577
_diffrn_standards_number 0
_exptl_absorpt_coefficient_mu 0.725
_exptl_absorpt_correction_T_max 0.7455
_exptl_absorpt_correction_T_min 0.6314
_exptl_absorpt_correction_type multi-scan
_exptl_absorpt_process_details
;
SADABS-2012/1 (Bruker,2012) was used for absorption correction.
wR2(int) was 0.0982 before and 0.0495 after correction.
The Ratio of minimum to maximum transmission is 0.8469.
The \l/2 correction factor is 0.0015.
;
_exptl_crystal_colour 'clear reddish red'
_exptl_crystal_colour_lustre clear
_exptl_crystal_colour_modifier reddish
_exptl_crystal_colour_primary red
_exptl_crystal_density_diffrn 1.279
_exptl_crystal_description block
_exptl_crystal_F_000 3108
_exptl_crystal_size_max 0.6
_exptl_crystal_size_mid 0.5
_exptl_crystal_size_min 0.5
_refine_diff_density_max 0.947
_refine_diff_density_min -0.675
_refine_diff_density_rms 0.058
_refine_ls_extinction_method none
_refine_ls_goodness_of_fit_ref 1.019
_refine_ls_hydrogen_treatment constr
_refine_ls_matrix_type full
_refine_ls_number_parameters 925
_refine_ls_number_reflns 18643
_refine_ls_number_restraints 11
_refine_ls_restrained_S_all 1.062
_refine_ls_R_factor_all 0.0667
_refine_ls_R_factor_gt 0.0464
_refine_ls_shift/su_max 0.001
_refine_ls_shift/su_mean 0.000
_refine_ls_structure_factor_coef Fsqd
_refine_ls_weighting_details 'w=1/[\s^2^(Fo^2^)+(0.0570P)^2^+7.6385P] where P=(Fo^2^+2Fc^2^)/3'
_refine_ls_weighting_scheme calc
_refine_ls_wR_factor_gt 0.1200
_refine_ls_wR_factor_ref 0.1332
_reflns_Friedel_coverage 0.000
_reflns_number_gt 13996
_reflns_number_total 18643
_reflns_threshold_expression 'I > 2\s(I)'
_cod_data_source_file c9ce01529a2.cif
_cod_data_source_block 2_sq
_cod_depositor_comments
;Adding full bibliography for 7239684--7239686.cif.

 Adding full bibliography for 7239684--7239686.cif.
;
_cod_database_code 7239685
_shelx_shelxl_version_number 2014/7
_shelx_space_group_comment
;
The symmetry employed for this shelxl refinement is uniquely defined
by the following loop, which should always be used as a source of
symmetry information in preference to the above space-group names.
They are only intended as comments.
;
_shelx_estimated_absorpt_t_max 0.713
_shelx_estimated_absorpt_t_min 0.670
_olex2_refinement_description
;
1. Fixed Uiso
 At 1.2 times of:
  All C(H) groups
 At 1.5 times of:
  All O(H) groups, All O(H,H) groups
2. Restrained distances
 C53A-C54 = C55B-C54 = C56B-C55B = C51A-C56B = C52A-C53A = C52A-C51A
 1.39 with sigma of 0.01
 C50A-C51A = C50A-C51A
 1.53 with sigma of 0.02
3. Restrained planarity
 C50A, C51A, C52A, C53A, C55B, C56B
 with sigma of 0.1
4. Uiso/Uaniso restraints and constraints
Uanis(C52A) = Uanis(C53A) = Uanis(C55A) = Uanis(C56A)
Uanis(C55B) = Uanis(C56B) = Uanis(C52A) = Uanis(C53A)
5. Others
 Sof(O17A)=Sof(H17A)=Sof(O18A)=Sof(C50A)=Sof(C55A)=Sof(H55A)=Sof(C56A)=
 Sof(H56A)=Sof(C51A)=Sof(C52A)=Sof(H52A)=Sof(C53A)=Sof(H53A)=1-FVAR(1)
 Sof(O18B)=Sof(O17B)=Sof(H17B)=Sof(C50B)=Sof(C51B)=Sof(C52B)=Sof(H52B)=
 Sof(C53B)=Sof(H53B)=Sof(C55B)=Sof(H55B)=Sof(C56B)=Sof(H56B)=FVAR(1)
6.a Riding coordinates:
 O9(H9A,H9B), O17A(H17A), O17B(H17B), O19(H19A,H19B), O20(H20A,H20B), O21(H21A,
 H21B), O22(H22A,H22B)
6.b Rotating group:
 O14(H14A,H14B)
6.c Aromatic/amide H refined with riding coordinates:
 C7(H7), C6(H6A), C4(H4), C3(H3), C17(H17), C18(H18), C20(H20), C21(H21),
 C10(H10), C11(H11), C13(H13), C14(H14), C25(H25), C24(H24), C28(H28), C27(H27),
  C31(H31), C32(H32), C34(H34), C35(H35), C42(H42), C41(H41), C39(H39),
 C38(H38), C45(H45), C46(H46), C48(H48), C49(H49), C52B(H52B), C53B(H53B),
 C55A(H55A), C56A(H56A), C52A(H52A), C53A(H53A), C55B(H55B), C56B(H56B),
 C64(H64), C65(H65), C63(H63), C60(H60), C61(H61), C57(H57), C58(H58)
6.d Fitted hexagon refined as free rotating group:
 C54(C55A,C56A,C51A,C52A,C53A)
6.e Idealised tetrahedral OH refined as rotating group:
 O6(H6)
;
_olex2_submission_special_instructions 'No special instructions were received'

loop_
_space_group_symop_operation_xyz
'x, y, z'
'-x+1/2, y+1/2, -z+1/2'
'-x, -y, -z'
'x-1/2, -y-1/2, z-1/2'

loop_
_atom_site_label
_atom_site_type_symbol
_atom_site_fract_x
_atom_site_fract_y
_atom_site_fract_z
_atom_site_U_iso_or_equiv
_atom_site_adp_type
_atom_site_occupancy
_atom_site_site_symmetry_order
_atom_site_calc_flag
_atom_site_refinement_flags_posn
_atom_site_refinement_flags_occupancy
_atom_site_disorder_assembly
_atom_site_disorder_group
Co2 Co 0.22423(3) -0.64611(2) -0.29395(2) 0.03623(9) Uani 1 1 d . . . .
Co1 Co 0.66538(3) -0.13298(2) -0.28889(2) 0.04315(10) Uani 1 1 d . . . .
Si1 Si 1.07043(5) 0.07571(2) -0.10362(3) 0.03311(14) Uani 1 1 d . . . .
Si2 Si 0.54291(5) -0.41212(3) -0.09353(3) 0.03718(15) Uani 1 1 d . . . .
O2 O 1.21922(16) 0.27554(8) -0.27821(10) 0.0570(5) Uani 1 1 d . . . .
O1 O 1.13254(15) 0.32005(7) -0.21757(9) 0.0508(5) Uani 1 1 d . . . .
O6 O 1.50909(16) -0.06390(9) -0.08295(9) 0.0578(5) Uani 1 1 d . . . .
H6 H 1.5578 -0.0811 -0.0713 0.087 Uiso 1 1 calc GR . . .
O5 O 1.47031(17) -0.06630(9) 0.00980(9) 0.0616(6) Uani 1 1 d . . . .
O4 O 0.92984(19) 0.18717(11) 0.14668(11) 0.0805(8) Uani 1 1 d . . . .
O3 O 0.79153(15) 0.13977(8) 0.13091(8) 0.0524(5) Uani 1 1 d . . . .
O14 O 0.08248(15) -0.63648(8) -0.33221(9) 0.0563(5) Uani 1 1 d . . . .
H14A H 0.0353 -0.6443 -0.3076 0.084 Uiso 1 1 d GR . . .
H14B H 0.0692 -0.6038 -0.3397 0.084 Uiso 1 1 d GR . . .
O8 O 0.79087(18) -0.12024(8) -0.22862(10) 0.0614(6) Uani 1 1 d . . . .
O7 O 0.70291(17) -0.05566(9) -0.26242(11) 0.0702(7) Uani 1 1 d . . . .
O9 O 0.52345(18) -0.12328(13) -0.32174(13) 0.0993(11) Uani 1 1 d . . . .
H9A H 0.5031 -0.0901 -0.3094 0.149 Uiso 1 1 d R . . .
H9B H 0.4854 -0.1490 -0.3111 0.149 Uiso 1 1 d R . . .
O10 O 0.58799(14) -0.17123(7) -0.21564(8) 0.0435(4) Uani 1 1 d . . . .
O11 O 0.65998(15) -0.21609(8) -0.28255(8) 0.0518(5) Uani 1 1 d . . . .
O13 O 0.24920(16) -0.57310(8) -0.26046(9) 0.0554(5) Uani 1 1 d . . . .
O12 O 0.36379(17) -0.63042(7) -0.23623(9) 0.0539(5) Uani 1 1 d . . . .
O15 O 0.2692(2) -0.36308(10) 0.14822(11) 0.0705(7) Uani 1 1 d . . . .
O16 O 0.1615(2) -0.41152(18) 0.10156(13) 0.1245(15) Uani 1 1 d . . . .
O18B O 1.0513(4) -0.4358(4) -0.0440(3) 0.138(3) Uani 0.525(3) 1 d . P A 1
O17A O 0.9379(4) -0.4478(3) 0.1030(2) 0.088(2) Uani 0.475(3) 1 d . P A 2
H17A H 0.9872 -0.4591 0.1186 0.132 Uiso 0.475(3) 1 d R P A 2
O17B O 1.0021(8) -0.4132(5) 0.0432(5) 0.122(4) Uani 0.525(3) 1 d . P A 1
H17B H 1.0625 -0.4170 0.0516 0.183 Uiso 0.525(3) 1 d R P A 1
O18A O 1.0230(7) -0.4356(5) 0.0239(5) 0.098(3) Uani 0.475(3) 1 d . P A 2
C1 C 1.16354(18) 0.27758(10) -0.23452(12) 0.0400(6) Uani 1 1 d . . . .
C2 C 1.13975(18) 0.22852(10) -0.20422(11) 0.0379(5) Uani 1 1 d . . . .
C7 C 1.1801(3) 0.18266(12) -0.22092(18) 0.0871(15) Uani 1 1 d . . . .
H7 H 1.2216 0.1818 -0.2527 0.105 Uiso 1 1 calc R . . .
C6 C 1.1604(3) 0.13723(12) -0.19142(17) 0.0844(14) Uani 1 1 d . . . .
H6A H 1.1907 0.1066 -0.2033 0.101 Uiso 1 1 calc R . . .
C5 C 1.09801(19) 0.13612(10) -0.14558(11) 0.0380(5) Uani 1 1 d . . . .
C4 C 1.0541(3) 0.18221(13) -0.13146(17) 0.0848(14) Uani 1 1 d . . . .
H4 H 1.0083 0.1828 -0.1016 0.102 Uiso 1 1 calc R . . .
C3 C 1.0750(3) 0.22794(13) -0.15981(16) 0.0771(12) Uani 1 1 d . . . .
H3 H 1.0445 0.2586 -0.1483 0.092 Uiso 1 1 calc R . . .
C15 C 1.4515(2) -0.05166(11) -0.03867(12) 0.0458(6) Uani 1 1 d . . . .
C16 C 1.3631(2) -0.01890(10) -0.05521(11) 0.0418(6) Uani 1 1 d . . . .
C17 C 1.3048(2) 0.00167(11) -0.01218(12) 0.0464(6) Uani 1 1 d . . . .
H17 H 1.3230 -0.0040 0.0264 0.056 Uiso 1 1 calc R . . .
C18 C 1.2197(2) 0.03060(11) -0.02611(11) 0.0445(6) Uani 1 1 d . . . .
H18 H 1.1815 0.0442 0.0035 0.053 Uiso 1 1 calc R . . .
C19 C 1.1894(2) 0.04002(10) -0.08330(10) 0.0390(5) Uani 1 1 d . . . .
C20 C 1.2484(3) 0.01755(15) -0.12513(13) 0.0710(11) Uani 1 1 d . . . .
H20 H 1.2294 0.0219 -0.1638 0.085 Uiso 1 1 calc R . . .
C21 C 1.3340(3) -0.01106(15) -0.11168(13) 0.0680(10) Uani 1 1 d . . . .
H21 H 1.3721 -0.0251 -0.1411 0.082 Uiso 1 1 calc R . . .
C8 C 0.8777(2) 0.15639(11) 0.11810(11) 0.0450(6) Uani 1 1 d . . . .
C9 C 0.92038(19) 0.13660(9) 0.06321(10) 0.0353(5) Uani 1 1 d . . . .
C10 C 0.8672(2) 0.10359(11) 0.02719(12) 0.0454(6) Uani 1 1 d . . . .
H10 H 0.8014 0.0941 0.0359 0.054 Uiso 1 1 calc R . . .
C11 C 0.9108(2) 0.08427(11) -0.02218(11) 0.0440(6) Uani 1 1 d . . . .
H11 H 0.8740 0.0617 -0.0460 0.053 Uiso 1 1 calc R . . .
C12 C 1.00829(18) 0.09797(9) -0.03666(10) 0.0331(5) Uani 1 1 d . . . .
C13 C 1.0608(2) 0.13136(11) 0.00036(12) 0.0489(7) Uani 1 1 d . . . .
H13 H 1.1267 0.1410 -0.0080 0.059 Uiso 1 1 calc R . . .
C14 C 1.0172(2) 0.15057(12) 0.04938(12) 0.0493(7) Uani 1 1 d . . . .
H14 H 1.0537 0.1732 0.0733 0.059 Uiso 1 1 calc R . . .
C26 C 0.9846(2) 0.03142(9) -0.14578(10) 0.0371(5) Uani 1 1 d . . . .
C25 C 0.9063(3) 0.04983(11) -0.18066(15) 0.0634(9) Uani 1 1 d . . . .
H25 H 0.8986 0.0854 -0.1854 0.076 Uiso 1 1 calc R . . .
C24 C 0.8389(3) 0.01682(12) -0.20876(15) 0.0663(9) Uani 1 1 d . . . .
H24 H 0.7867 0.0304 -0.2319 0.080 Uiso 1 1 calc R . . .
C23 C 0.8484(2) -0.03609(10) -0.20282(11) 0.0418(6) Uani 1 1 d . . . .
C28 C 0.9273(3) -0.05492(11) -0.16948(15) 0.0631(9) Uani 1 1 d . . . .
H28 H 0.9359 -0.0905 -0.1657 0.076 Uiso 1 1 calc R . . .
C27 C 0.9943(3) -0.02174(11) -0.14129(15) 0.0656(9) Uani 1 1 d . . . .
H27 H 1.0471 -0.0355 -0.1187 0.079 Uiso 1 1 calc R . . .
C22 C 0.7763(2) -0.07225(11) -0.23301(11) 0.0465(6) Uani 1 1 d . . . .
C29 C 0.61212(17) -0.21450(10) -0.23626(11) 0.0379(5) Uani 1 1 d . . . .
C30 C 0.58855(18) -0.26295(10) -0.20445(11) 0.0368(5) Uani 1 1 d . . . .
C31 C 0.5344(2) -0.26069(11) -0.15445(12) 0.0480(7) Uani 1 1 d . . . .
H31 H 0.5088 -0.2291 -0.1421 0.058 Uiso 1 1 calc R . . .
C32 C 0.5178(2) -0.30495(11) -0.12244(13) 0.0518(7) Uani 1 1 d . . . .
H32 H 0.4807 -0.3027 -0.0889 0.062 Uiso 1 1 calc R . . .
C33 C 0.5553(2) -0.35268(10) -0.13924(11) 0.0400(5) Uani 1 1 d . . . .
C34 C 0.6076(2) -0.35432(11) -0.19066(12) 0.0522(7) Uani 1 1 d . . . .
H34 H 0.6321 -0.3859 -0.2036 0.063 Uiso 1 1 calc R . . .
C35 C 0.6239(2) -0.31023(11) -0.22307(12) 0.0496(7) Uani 1 1 d . . . .
H35 H 0.6587 -0.3124 -0.2574 0.060 Uiso 1 1 calc R . . .
C36 C 0.3313(2) -0.58450(10) -0.23494(11) 0.0435(6) Uani 1 1 d . . . .
C37 C 0.3891(2) -0.54348(10) -0.20277(11) 0.0420(6) Uani 1 1 d . . . .
C42 C 0.3612(3) -0.49220(11) -0.20926(13) 0.0549(7) Uani 1 1 d . . . .
H42 H 0.3072 -0.4835 -0.2341 0.066 Uiso 1 1 calc R . . .
C41 C 0.4129(3) -0.45385(11) -0.17921(13) 0.0551(8) Uani 1 1 d . . . .
H41 H 0.3944 -0.4195 -0.1851 0.066 Uiso 1 1 calc R . . .
C40 C 0.4917(2) -0.46519(10) -0.14051(11) 0.0403(6) Uani 1 1 d . . . .
C39 C 0.5184(3) -0.51675(11) -0.13403(13) 0.0545(7) Uani 1 1 d . . . .
H39 H 0.5705 -0.5257 -0.1080 0.065 Uiso 1 1 calc R . . .
C38 C 0.4691(3) -0.55521(11) -0.16543(13) 0.0554(8) Uani 1 1 d . . . .
H38 H 0.4902 -0.5894 -0.1613 0.067 Uiso 1 1 calc R . . .
C43 C 0.2431(3) -0.38760(16) 0.10448(14) 0.0674(10) Uani 1 1 d . . . .
C44 C 0.3144(2) -0.39013(13) 0.05545(12) 0.0518(7) Uani 1 1 d . . . .
C45 C 0.3980(2) -0.35893(11) 0.05340(12) 0.0505(7) Uani 1 1 d . . . .
H45 H 0.4099 -0.3342 0.0820 0.061 Uiso 1 1 calc R . . .
C46 C 0.4649(2) -0.36414(11) 0.00864(12) 0.0488(7) Uani 1 1 d . . . .
H46 H 0.5212 -0.3425 0.0077 0.059 Uiso 1 1 calc R . . .
C47 C 0.45046(19) -0.40088(10) -0.03490(10) 0.0396(5) Uani 1 1 d . . . .
C48 C 0.3652(2) -0.43198(15) -0.03131(13) 0.0628(9) Uani 1 1 d . . . .
H48 H 0.3533 -0.4573 -0.0593 0.075 Uiso 1 1 calc R . . .
C49 C 0.2974(2) -0.42635(17) 0.01279(14) 0.0728(11) Uani 1 1 d . . . .
H49 H 0.2400 -0.4472 0.0136 0.087 Uiso 1 1 calc R . . .
C50B C 0.9840(6) -0.4286(4) -0.0118(5) 0.090(3) Uani 0.525(3) 1 d . P A 1
C50A C 0.9419(7) -0.4410(4) 0.0503(4) 0.075(2) Uani 0.475(3) 1 d D P A 2
C51B C 0.8734(5) -0.4294(4) -0.0280(3) 0.072(2) Uani 0.525(3) 1 d . P A 1
C52B C 0.8459(5) -0.4470(3) -0.0846(4) 0.074(2) Uani 0.525(3) 1 d . P A 1
H52B H 0.8945 -0.4591 -0.1096 0.089 Uiso 0.525(3) 1 calc R P A 1
C53B C 0.7450(5) -0.4454(3) -0.1011(3) 0.0652(17) Uani 0.525(3) 1 d . P A 1
H53B H 0.7232 -0.4555 -0.1380 0.078 Uiso 0.525(3) 1 calc R P A 1
C54 C 0.67181(19) -0.42695(11) -0.05741(13) 0.0558(7) Uani 1 1 d D . . .
C55A C 0.6658(3) -0.4399(2) 0.00071(14) 0.0821(11) Uani 0.475(3) 1 d G P A 2
H55A H 0.6028 -0.4447 0.0170 0.099 Uiso 0.475(3) 1 calc R P A 2
C56A C 0.7538(4) -0.4457(3) 0.03448(14) 0.0821(11) Uani 0.475(3) 1 d G P A 2
H56A H 0.7498 -0.4543 0.0734 0.099 Uiso 0.475(3) 1 calc R P A 2
C51A C 0.8479(3) -0.4385(2) 0.0101(2) 0.0627(19) Uani 0.475(3) 1 d DG P A 2
C52A C 0.85399(18) -0.4256(3) -0.0480(2) 0.0821(11) Uani 0.475(3) 1 d DG P A 2
H52A H 0.9170 -0.4208 -0.0643 0.099 Uiso 0.475(3) 1 calc R P A 2
C53A C 0.7659(2) -0.4198(2) -0.08177(15) 0.0821(11) Uani 0.475(3) 1 d DG P A 2
H53A H 0.7700 -0.4112 -0.1207 0.099 Uiso 0.475(3) 1 calc R P A 2
C55B C 0.7008(5) -0.4117(4) -0.0081(3) 0.0821(11) Uani 0.525(3) 1 d D P A 1
H55B H 0.6521 -0.4047 0.0191 0.099 Uiso 0.525(3) 1 calc R P A 1
C56B C 0.7980(5) -0.4052(3) 0.0071(3) 0.0821(11) Uani 0.525(3) 1 d D P A 1
H56B H 0.8168 -0.3856 0.0393 0.099 Uiso 0.525(3) 1 calc R P A 1
Co3 Co 0.96368(3) -0.26284(2) -0.27523(2) 0.04198(10) Uani 1 1 d . . . .
O19 O 0.82884(16) -0.26632(11) -0.32356(9) 0.0718(7) Uani 1 1 d . . . .
H19A H 0.8637 -0.2374 -0.3242 0.108 Uiso 1 1 d R . . .
H19B H 0.7773 -0.2579 -0.3041 0.108 Uiso 1 1 d R . . .
O20 O 0.9712(2) -0.34381(10) -0.28035(12) 0.0888(9) Uani 1 1 d . . . .
H20A H 1.0227 -0.3333 -0.2509 0.133 Uiso 1 1 d R . . .
H20B H 0.9252 -0.3280 -0.3025 0.133 Uiso 1 1 d R . . .
O21 O 1.08774(14) -0.26051(7) -0.22060(8) 0.0471(4) Uani 1 1 d . . . .
H21A H 1.0850 -0.2332 -0.1982 0.071 Uiso 1 1 d R . . .
H21B H 1.1438 -0.2549 -0.2393 0.071 Uiso 1 1 d R . . .
O22 O 0.95536(15) -0.18177(8) -0.27611(9) 0.0527(5) Uani 1 1 d . . . .
H22A H 0.9003 -0.1668 -0.2651 0.079 Uiso 1 1 d R . . .
H22B H 1.0132 -0.1654 -0.2749 0.079 Uiso 1 1 d R . . .
N6 N 0.87872(16) -0.26408(9) -0.19464(9) 0.0413(5) Uani 1 1 d . . . .
N7 N 0.8238(2) -0.29141(10) -0.10871(11) 0.0644(8) Uani 1 1 d . . . .
N5 N 0.79897(15) -0.24109(8) -0.11781(8) 0.0368(4) Uani 1 1 d . . . .
N4 N 0.64997(17) -0.13767(9) -0.05346(9) 0.0442(5) Uani 1 1 d . . . .
N2 N 0.63189(16) -0.22889(9) 0.06644(9) 0.0417(5) Uani 1 1 d . . . .
N3 N 0.6660(2) -0.27602(10) 0.08424(10) 0.0558(6) Uani 1 1 d . . . .
N1 N 0.55956(18) -0.24250(10) 0.14853(9) 0.0476(5) Uani 1 1 d . . . .
C64 C 0.83261(18) -0.22576(10) -0.16928(10) 0.0378(5) Uani 1 1 d . . . .
H64 H 0.8244 -0.1927 -0.1847 0.045 Uiso 1 1 calc R . . .
C65 C 0.8710(3) -0.30279(13) -0.15619(14) 0.0635(9) Uani 1 1 d . . . .
H65 H 0.8974 -0.3356 -0.1628 0.076 Uiso 1 1 calc R . . .
C62 C 0.74109(17) -0.21356(10) -0.07710(9) 0.0339(5) Uani 1 1 d . . . .
C63 C 0.71868(18) -0.23635(10) -0.02482(10) 0.0376(5) Uani 1 1 d . . . .
H63 H 0.7414 -0.2694 -0.0153 0.045 Uiso 1 1 calc R . . .
C59 C 0.66090(18) -0.20769(10) 0.01265(10) 0.0378(5) Uani 1 1 d . . . .
C60 C 0.6288(2) -0.15864(11) -0.00257(11) 0.0450(6) Uani 1 1 d . . . .
H60 H 0.5913 -0.1396 0.0234 0.054 Uiso 1 1 calc R . . .
C61 C 0.70521(19) -0.16458(10) -0.09038(10) 0.0392(5) Uani 1 1 d . . . .
H61 H 0.7200 -0.1500 -0.1259 0.047 Uiso 1 1 calc R . . .
C57 C 0.6201(2) -0.28220(13) 0.13338(12) 0.0546(7) Uani 1 1 d . . . .
H57 H 0.6285 -0.3117 0.1561 0.066 Uiso 1 1 calc R . . .
C58 C 0.5686(2) -0.20993(12) 0.10553(12) 0.0551(8) Uani 1 1 d . . . .
H58 H 0.5358 -0.1781 0.1026 0.066 Uiso 1 1 calc R . . .

loop_
_atom_site_aniso_label
_atom_site_aniso_U_11
_atom_site_aniso_U_22
_atom_site_aniso_U_33
_atom_site_aniso_U_23
_atom_site_aniso_U_13
_atom_site_aniso_U_12
Co2 0.03800(18) 0.03480(17) 0.03638(17) 0.00357(13) 0.00969(13) -0.00300(13)
Co1 0.03630(18) 0.0495(2) 0.0440(2) 0.00328(16) 0.00825(15) -0.00931(15)
Si1 0.0407(3) 0.0304(3) 0.0288(3) -0.0002(2) 0.0094(3) 0.0012(3)
Si2 0.0425(4) 0.0348(3) 0.0346(3) -0.0010(3) 0.0080(3) -0.0023(3)
O2 0.0550(12) 0.0436(11) 0.0744(14) 0.0150(10) 0.0362(11) -0.0008(9)
O1 0.0566(12) 0.0394(10) 0.0571(12) 0.0102(9) 0.0133(9) 0.0085(9)
O6 0.0556(13) 0.0681(14) 0.0498(11) -0.0017(10) 0.0043(9) 0.0236(10)
O5 0.0624(13) 0.0731(15) 0.0492(12) 0.0025(11) 0.0026(10) 0.0197(11)
O4 0.0718(15) 0.1014(19) 0.0696(15) -0.0546(14) 0.0244(12) -0.0193(14)
O3 0.0494(11) 0.0679(13) 0.0407(10) -0.0112(9) 0.0173(9) 0.0044(10)
O14 0.0448(11) 0.0637(13) 0.0605(13) 0.0234(10) 0.0029(9) -0.0083(9)
O8 0.0769(15) 0.0449(12) 0.0610(13) 0.0128(10) -0.0206(11) -0.0192(10)
O7 0.0548(13) 0.0653(14) 0.0891(17) -0.0180(13) -0.0217(12) 0.0109(11)
O9 0.0497(13) 0.133(3) 0.114(2) 0.082(2) -0.0079(14) -0.0184(15)
O10 0.0423(10) 0.0409(10) 0.0480(10) 0.0045(8) 0.0119(8) -0.0002(8)
O11 0.0541(12) 0.0510(11) 0.0518(11) 0.0016(9) 0.0248(9) -0.0083(9)
O13 0.0560(12) 0.0503(12) 0.0596(12) -0.0099(10) -0.0014(10) -0.0005(10)
O12 0.0737(14) 0.0359(10) 0.0517(11) 0.0003(8) -0.0048(10) -0.0027(9)
O15 0.0806(16) 0.0726(15) 0.0603(14) -0.0013(12) 0.0362(12) 0.0179(12)
O16 0.0502(16) 0.246(5) 0.078(2) -0.010(2) 0.0276(14) -0.016(2)
O18B 0.050(3) 0.216(9) 0.150(7) -0.058(6) 0.023(4) 0.007(4)
O17A 0.060(3) 0.138(6) 0.066(4) -0.024(3) -0.019(3) -0.004(3)
O17B 0.070(5) 0.187(12) 0.109(8) -0.034(6) -0.006(5) 0.007(6)
O18A 0.056(5) 0.154(10) 0.082(6) -0.002(6) -0.008(4) 0.004(5)
C1 0.0307(12) 0.0396(13) 0.0501(14) 0.0080(11) 0.0060(10) -0.0015(10)
C2 0.0312(12) 0.0380(13) 0.0449(13) 0.0062(10) 0.0094(10) -0.0038(10)
C7 0.128(3) 0.0411(17) 0.097(3) 0.0030(17) 0.086(3) -0.0025(19)
C6 0.131(3) 0.0319(15) 0.094(3) -0.0023(16) 0.080(3) -0.0010(18)
C5 0.0404(13) 0.0378(13) 0.0362(12) 0.0039(10) 0.0099(10) -0.0022(10)
C4 0.116(3) 0.0561(19) 0.087(3) 0.0330(18) 0.076(2) 0.038(2)
C3 0.108(3) 0.0460(17) 0.081(2) 0.0255(16) 0.060(2) 0.0333(18)
C15 0.0455(15) 0.0454(15) 0.0466(15) -0.0072(12) 0.0020(12) 0.0029(12)
C16 0.0430(14) 0.0392(13) 0.0433(14) -0.0056(11) 0.0014(11) 0.0015(11)
C17 0.0484(15) 0.0539(16) 0.0370(13) -0.0022(12) 0.0018(11) 0.0043(12)
C18 0.0467(15) 0.0474(15) 0.0399(13) -0.0047(11) 0.0091(11) 0.0047(12)
C19 0.0439(14) 0.0382(13) 0.0350(12) -0.0036(10) 0.0063(10) 0.0030(11)
C20 0.077(2) 0.100(3) 0.0364(15) -0.0029(16) 0.0056(15) 0.046(2)
C21 0.073(2) 0.088(2) 0.0425(16) -0.0049(16) 0.0108(15) 0.0407(19)
C8 0.0459(15) 0.0525(16) 0.0370(13) -0.0117(12) 0.0097(11) 0.0066(12)
C9 0.0393(13) 0.0356(12) 0.0315(11) -0.0038(9) 0.0078(10) 0.0025(10)
C10 0.0371(13) 0.0546(16) 0.0450(14) -0.0121(12) 0.0137(11) -0.0101(12)
C11 0.0431(14) 0.0490(15) 0.0403(13) -0.0139(11) 0.0093(11) -0.0120(12)
C12 0.0400(12) 0.0292(11) 0.0305(11) 0.0001(9) 0.0088(9) -0.0001(9)
C13 0.0406(14) 0.0571(17) 0.0498(15) -0.0164(13) 0.0167(12) -0.0146(12)
C14 0.0464(15) 0.0560(17) 0.0459(15) -0.0215(13) 0.0091(12) -0.0128(13)
C26 0.0486(14) 0.0332(12) 0.0297(11) 0.0008(9) 0.0057(10) 0.0014(10)
C25 0.081(2) 0.0339(14) 0.073(2) 0.0015(14) -0.0269(18) 0.0067(14)
C24 0.077(2) 0.0460(17) 0.074(2) 0.0022(15) -0.0343(18) 0.0054(16)
C23 0.0503(15) 0.0407(14) 0.0345(12) -0.0010(10) 0.0021(11) -0.0009(11)
C28 0.082(2) 0.0327(14) 0.073(2) 0.0038(14) -0.0284(18) -0.0044(14)
C27 0.083(2) 0.0369(15) 0.075(2) 0.0038(14) -0.0353(19) 0.0012(15)
C22 0.0499(16) 0.0533(17) 0.0364(13) -0.0010(12) 0.0048(11) -0.0062(13)
C29 0.0281(11) 0.0443(14) 0.0415(13) 0.0035(11) 0.0070(10) -0.0060(10)
C30 0.0339(12) 0.0387(13) 0.0379(12) 0.0011(10) 0.0041(10) -0.0039(10)
C31 0.0554(16) 0.0393(14) 0.0506(15) 0.0045(12) 0.0227(13) 0.0061(12)
C32 0.0655(19) 0.0420(15) 0.0492(16) 0.0035(12) 0.0268(14) 0.0045(13)
C33 0.0453(14) 0.0364(13) 0.0388(13) 0.0001(10) 0.0088(11) -0.0029(11)
C34 0.074(2) 0.0388(14) 0.0451(15) -0.0042(12) 0.0225(14) 0.0017(13)
C35 0.0632(18) 0.0462(15) 0.0406(14) -0.0018(11) 0.0205(13) -0.0019(13)
C36 0.0559(17) 0.0405(14) 0.0344(13) 0.0016(10) 0.0089(11) -0.0044(12)
C37 0.0558(16) 0.0341(13) 0.0362(13) 0.0009(10) 0.0052(11) -0.0024(11)
C42 0.073(2) 0.0406(15) 0.0506(16) 0.0023(12) -0.0168(15) 0.0033(14)
C41 0.080(2) 0.0312(13) 0.0536(17) 0.0013(12) -0.0129(15) 0.0030(13)
C40 0.0513(15) 0.0362(13) 0.0339(12) 0.0001(10) 0.0082(11) -0.0021(11)
C39 0.069(2) 0.0392(15) 0.0542(17) -0.0055(12) -0.0140(15) 0.0094(13)
C38 0.074(2) 0.0328(14) 0.0587(17) -0.0038(12) -0.0108(15) 0.0085(13)
C43 0.057(2) 0.102(3) 0.0440(17) 0.0072(18) 0.0172(14) 0.0267(19)
C44 0.0421(15) 0.075(2) 0.0383(14) 0.0059(13) 0.0087(11) 0.0130(14)
C45 0.0628(18) 0.0491(16) 0.0401(14) -0.0034(12) 0.0091(13) 0.0087(14)
C46 0.0566(17) 0.0470(15) 0.0433(14) -0.0060(12) 0.0129(12) -0.0059(13)
C47 0.0412(13) 0.0453(14) 0.0324(12) 0.0014(10) 0.0056(10) 0.0000(11)
C48 0.0513(17) 0.093(3) 0.0447(16) -0.0198(16) 0.0104(13) -0.0224(17)
C49 0.0458(17) 0.118(3) 0.0550(19) -0.015(2) 0.0141(14) -0.0248(19)
C50B 0.046(4) 0.099(7) 0.124(8) 0.002(6) 0.014(5) 0.006(4)
C50A 0.065(5) 0.102(7) 0.058(5) -0.002(4) -0.010(4) -0.005(5)
C51B 0.049(4) 0.103(6) 0.063(5) 0.020(4) 0.011(3) -0.003(4)
C52B 0.050(4) 0.083(5) 0.091(5) -0.008(4) 0.017(3) 0.011(3)
C53B 0.046(3) 0.064(4) 0.086(5) -0.001(3) 0.007(3) -0.004(3)
C54 0.0425(15) 0.0452(16) 0.080(2) 0.0029(15) 0.0041(15) 0.0008(12)
C55A 0.0508(19) 0.126(4) 0.069(2) -0.005(2) -0.0031(15) -0.0036(19)
C56A 0.0508(19) 0.126(4) 0.069(2) -0.005(2) -0.0031(15) -0.0036(19)
C51A 0.066(5) 0.073(5) 0.049(4) -0.002(3) -0.005(3) -0.018(4)
C52A 0.0508(19) 0.126(4) 0.069(2) -0.005(2) -0.0031(15) -0.0036(19)
C53A 0.0508(19) 0.126(4) 0.069(2) -0.005(2) -0.0031(15) -0.0036(19)
C55B 0.0508(19) 0.126(4) 0.069(2) -0.005(2) -0.0031(15) -0.0036(19)
C56B 0.0508(19) 0.126(4) 0.069(2) -0.005(2) -0.0031(15) -0.0036(19)
Co3 0.04275(19) 0.0517(2) 0.03234(17) -0.01070(15) 0.01552(14) -0.00599(16)
O19 0.0461(12) 0.117(2) 0.0526(12) -0.0291(13) 0.0110(10) -0.0077(12)
O20 0.124(2) 0.0584(15) 0.0850(18) -0.0238(13) 0.0273(17) -0.0249(15)
O21 0.0434(10) 0.0509(11) 0.0476(10) -0.0135(9) 0.0128(8) 0.0001(8)
O22 0.0487(11) 0.0519(12) 0.0584(12) 0.0004(9) 0.0166(9) 0.0053(9)
N6 0.0398(11) 0.0513(13) 0.0336(10) -0.0058(9) 0.0136(9) -0.0043(10)
N7 0.096(2) 0.0493(14) 0.0500(14) 0.0102(11) 0.0361(14) 0.0213(14)
N5 0.0384(11) 0.0433(11) 0.0292(10) 0.0016(8) 0.0116(8) 0.0025(9)
N4 0.0480(13) 0.0500(13) 0.0352(11) 0.0051(9) 0.0108(9) 0.0116(10)
N2 0.0433(12) 0.0529(13) 0.0297(10) 0.0080(9) 0.0148(9) 0.0063(10)
N3 0.0683(16) 0.0600(15) 0.0402(12) 0.0146(11) 0.0225(11) 0.0176(13)
N1 0.0498(13) 0.0590(14) 0.0351(11) 0.0082(10) 0.0184(10) 0.0025(11)
C64 0.0372(12) 0.0473(14) 0.0295(11) -0.0016(10) 0.0115(9) -0.0041(11)
C65 0.086(2) 0.0539(18) 0.0524(17) 0.0023(14) 0.0323(17) 0.0188(17)
C62 0.0302(11) 0.0458(13) 0.0262(10) -0.0016(9) 0.0079(9) -0.0005(10)
C63 0.0363(12) 0.0445(14) 0.0324(12) 0.0044(10) 0.0091(10) 0.0024(10)
C59 0.0356(12) 0.0526(15) 0.0255(11) 0.0045(10) 0.0095(9) 0.0015(11)
C60 0.0471(15) 0.0554(16) 0.0333(12) 0.0030(11) 0.0143(11) 0.0114(12)
C61 0.0419(13) 0.0476(14) 0.0286(11) 0.0061(10) 0.0095(10) 0.0028(11)
C57 0.0629(18) 0.0622(18) 0.0397(14) 0.0150(13) 0.0191(13) 0.0083(15)
C58 0.0650(19) 0.0607(18) 0.0410(14) 0.0119(13) 0.0287(13) 0.0143(15)

loop_
_atom_type_symbol
_atom_type_description
_atom_type_scat_dispersion_real
_atom_type_scat_dispersion_imag
_atom_type_scat_source
C C 0.0033 0.0016 'International Tables Vol C Tables 4.2.6.8 and 6.1.1.4'
H H 0.0000 0.0000 'International Tables Vol C Tables 4.2.6.8 and 6.1.1.4'
Co Co 0.3494 0.9721 'International Tables Vol C Tables 4.2.6.8 and 6.1.1.4'
N N 0.0061 0.0033 'International Tables Vol C Tables 4.2.6.8 and 6.1.1.4'
O O 0.0106 0.0060 'International Tables Vol C Tables 4.2.6.8 and 6.1.1.4'
Si Si 0.0817 0.0704 'International Tables Vol C Tables 4.2.6.8 and 6.1.1.4'

loop_
_geom_angle_atom_site_label_1
_geom_angle_atom_site_label_2
_geom_angle_atom_site_label_3
_geom_angle
_geom_angle_site_symmetry_1
_geom_angle_site_symmetry_3
O2 Co2 O1 58.59(7) 1_445 1_445
O2 Co2 O14 99.29(9) 1_445 .
O2 Co2 O13 146.99(9) 1_445 .
O2 Co2 O12 95.77(8) 1_445 .
O3 Co2 O2 104.72(9) 4 1_445
O3 Co2 O1 161.45(8) 4 1_445
O3 Co2 O14 92.10(8) 4 .
O3 Co2 O13 100.57(9) 4 .
O3 Co2 O12 97.18(8) 4 .
O14 Co2 O1 83.53(8) . 1_445
O14 Co2 O12 159.71(8) . .
O13 Co2 O1 97.95(8) . 1_445
O13 Co2 O14 100.64(9) . .
O13 Co2 O12 59.96(8) . .
O12 Co2 O1 92.87(8) . 1_445
O8 Co1 O10 86.33(8) . .
O7 Co1 O8 60.44(8) . .
O7 Co1 O10 107.59(9) . .
O7 Co1 O11 156.57(9) . .
O9 Co1 O8 155.69(13) . .
O9 Co1 O7 101.35(12) . .
O9 Co1 O10 84.35(8) . .
O9 Co1 O11 96.74(11) . .
O9 Co1 O15 111.99(12) . 4_655
O11 Co1 O8 97.71(8) . .
O11 Co1 O10 59.37(7) . .
O15 Co1 O8 87.13(10) 4_655 .
O15 Co1 O7 95.54(10) 4_655 .
O15 Co1 O10 148.68(9) 4_655 .
O15 Co1 O11 91.33(8) 4_655 .
C19 Si1 C5 111.47(12) . .
C12 Si1 C5 105.64(11) . .
C12 Si1 C19 109.20(11) . .
C12 Si1 C26 110.43(11) . .
C26 Si1 C5 111.26(11) . .
C26 Si1 C19 108.81(11) . .
C33 Si2 C54 108.67(12) . .
C40 Si2 C33 108.01(12) . .
C40 Si2 C47 107.68(12) . .
C40 Si2 C54 114.26(13) . .
C47 Si2 C33 110.53(12) . .
C47 Si2 C54 107.69(12) . .
C1 O2 Co2 97.04(16) . 1_665
C1 O1 Co2 84.80(15) . 1_665
C8 O3 Co2 127.49(18) . 4_656
C22 O8 Co1 89.15(17) . .
C22 O7 Co1 90.32(18) . .
C29 O10 Co1 88.81(14) . .
C29 O11 Co1 92.50(16) . .
C36 O13 Co2 95.12(17) . .
C36 O12 Co2 84.91(17) . .
C43 O15 Co1 112.6(2) . 4_556
O2 C1 C2 118.4(2) . .
O1 C1 O2 119.6(2) . .
O1 C1 C2 122.0(2) . .
C7 C2 C1 121.3(2) . .
C3 C2 C1 120.9(2) . .
C3 C2 C7 117.8(3) . .
C2 C7 C6 121.2(3) . .
C5 C6 C7 121.8(3) . .
C6 C5 Si1 123.4(2) . .
C6 C5 C4 115.9(3) . .
C4 C5 Si1 120.7(2) . .
C5 C4 C3 122.6(3) . .
C2 C3 C4 120.5(3) . .
O6 C15 C16 113.5(2) . .
O5 C15 O6 122.4(3) . .
O5 C15 C16 124.1(3) . .
C17 C16 C15 118.9(2) . .
C21 C16 C15 122.0(2) . .
C21 C16 C17 119.0(3) . .
C18 C17 C16 120.4(3) . .
C17 C18 C19 121.8(2) . .
C18 C19 Si1 122.78(19) . .
C20 C19 Si1 121.0(2) . .
C20 C19 C18 116.0(2) . .
C21 C20 C19 122.6(3) . .
C16 C21 C20 120.1(3) . .
O4 C8 O3 126.1(2) . .
O4 C8 C9 117.3(2) . .
O3 C8 C9 116.6(2) . .
C10 C9 C8 122.0(2) . .
C10 C9 C14 119.0(2) . .
C14 C9 C8 118.9(2) . .
C9 C10 C11 120.5(2) . .
C12 C11 C10 121.2(2) . .
C11 C12 Si1 123.77(18) . .
C11 C12 C13 117.4(2) . .
C13 C12 Si1 118.76(18) . .
C14 C13 C12 121.3(2) . .
C9 C14 C13 120.6(2) . .
C25 C26 Si1 121.9(2) . .
C25 C26 C27 116.9(3) . .
C27 C26 Si1 121.1(2) . .
C26 C25 C24 121.7(3) . .
C23 C24 C25 120.6(3) . .
C24 C23 C22 121.2(3) . .
C28 C23 C24 118.3(3) . .
C28 C23 C22 120.4(3) . .
C23 C28 C27 120.8(3) . .
C28 C27 C26 121.6(3) . .
O8 C22 C23 119.0(3) . .
O7 C22 O8 119.9(3) . .
O7 C22 C23 121.1(3) . .
O10 C29 C30 120.0(2) . .
O11 C29 O10 119.3(2) . .
O11 C29 C30 120.6(2) . .
C31 C30 C29 120.0(2) . .
C31 C30 C35 119.2(2) . .
C35 C30 C29 120.8(2) . .
C30 C31 C32 120.6(3) . .
C31 C32 C33 121.4(2) . .
C32 C33 Si2 122.2(2) . .
C32 C33 C34 117.1(2) . .
C34 C33 Si2 120.7(2) . .
C35 C34 C33 121.8(3) . .
C30 C35 C34 120.0(2) . .
O13 C36 O12 120.0(3) . .
O13 C36 C37 119.4(2) . .
O12 C36 C37 120.6(3) . .
C42 C37 C36 119.7(3) . .
C38 C37 C36 121.9(2) . .
C38 C37 C42 118.4(3) . .
C41 C42 C37 120.5(3) . .
C42 C41 C40 121.7(3) . .
C41 C40 Si2 118.4(2) . .
C39 C40 Si2 123.9(2) . .
C39 C40 C41 117.2(3) . .
C38 C39 C40 121.3(3) . .
C37 C38 C39 120.8(3) . .
O15 C43 O16 121.4(3) . .
O15 C43 C44 118.5(3) . .
O16 C43 C44 120.0(3) . .
C45 C44 C43 121.7(3) . .
C45 C44 C49 119.4(3) . .
C49 C44 C43 118.8(3) . .
C44 C45 C46 120.0(3) . .
C45 C46 C47 121.9(3) . .
C46 C47 Si2 123.4(2) . .
C48 C47 Si2 120.0(2) . .
C48 C47 C46 116.5(2) . .
C49 C48 C47 121.7(3) . .
C44 C49 C48 120.4(3) . .
O18B C50B O17B 121.5(10) . .
O18B C50B C51B 125.4(11) . .
O17B C50B C51B 112.8(8) . .
O17A C50A O18A 123.9(9) . .
O17A C50A C51A 123.4(8) . .
O18A C50A C51A 112.7(8) . .
C52B C51B C50B 117.2(7) . .
C52B C51B C56B 119.5(6) . .
C56B C51B C50B 122.4(8) . .
C53B C52B C51B 117.8(6) . .
C52B C53B C54 117.4(6) . .
C53B C54 Si2 110.6(3) . .
C55A C54 Si2 113.36(19) . .
C55A C54 C53A 120.0 . .
C53A C54 Si2 126.14(19) . .
C55B C54 Si2 125.4(4) . .
C55B C54 C53B 121.8(4) . .
C56A C55A C54 120.0 . .
C55A C56A C51A 120.0 . .
C56A C51A C50A 117.7(5) . .
C56A C51A C52A 120.0 . .
C52A C51A C50A 122.1(5) . .
C51A C52A C53A 120.0 . .
C52A C53A C54 120.0 . .
C54 C55B C56B 123.2(7) . .
C55B C56B C51B 118.1(7) . .
O19 Co3 O20 88.14(12) . .
O19 Co3 O22 89.67(10) . .
O19 Co3 N6 90.38(8) . .
O19 Co3 N1 94.25(9) . 4_655
O20 Co3 N6 93.40(9) . .
O20 Co3 N1 89.31(10) . 4_655
O21 Co3 O19 174.27(8) . .
O21 Co3 O20 91.49(11) . .
O21 Co3 O22 91.00(8) . .
O21 Co3 N6 83.94(8) . .
O21 Co3 N1 91.46(8) . 4_655
O22 Co3 O20 176.20(10) . .
O22 Co3 N6 89.72(8) . .
O22 Co3 N1 87.76(8) . 4_655
N6 Co3 N1 174.71(9) . 4_655
C64 N6 Co3 128.48(18) . .
C64 N6 C65 102.8(2) . .
C65 N6 Co3 128.40(19) . .
C65 N7 N5 101.7(2) . .
N7 N5 C62 120.6(2) . .
C64 N5 N7 109.6(2) . .
C64 N5 C62 129.7(2) . .
C60 N4 C61 119.1(2) . .
N3 N2 C59 121.0(2) . .
C58 N2 N3 109.3(2) . .
C58 N2 C59 129.6(2) . .
C57 N3 N2 102.4(2) . .
C57 N1 Co3 127.69(18) . 4_556
C58 N1 Co3 129.3(2) . 4_556
C58 N1 C57 102.9(2) . .
N6 C64 N5 110.1(2) . .
N7 C65 N6 115.8(3) . .
C63 C62 N5 119.9(2) . .
C61 C62 N5 119.9(2) . .
C61 C62 C63 120.2(2) . .
C62 C63 C59 117.0(2) . .
C63 C59 N2 120.6(2) . .
C60 C59 N2 119.3(2) . .
C60 C59 C63 120.1(2) . .
N4 C60 C59 121.9(2) . .
N4 C61 C62 121.6(2) . .
N3 C57 N1 115.0(3) . .
N1 C58 N2 110.4(3) . .

loop_
_geom_bond_atom_site_label_1
_geom_bond_atom_site_label_2
_geom_bond_distance
_geom_bond_site_symmetry_2
Co2 O2 2.0572(19) 1_445
Co2 O1 2.3386(19) 1_445
Co2 O3 1.9808(18) 4
Co2 O14 2.062(2) .
Co2 O13 2.061(2) .
Co2 O12 2.280(2) .
Co1 O8 2.160(2) .
Co1 O7 2.142(2) .
Co1 O9 2.017(2) .
Co1 O10 2.2332(18) .
Co1 O11 2.153(2) .
Co1 O15 2.028(2) 4_655
Si1 C5 1.878(2) .
Si1 C19 1.869(3) .
Si1 C12 1.864(2) .
Si1 C26 1.865(3) .
Si2 C33 1.874(3) .
Si2 C40 1.864(3) .
Si2 C47 1.872(3) .
Si2 C54 1.913(2) .
O2 Co2 2.0572(19) 1_665
O2 C1 1.267(3) .
O1 Co2 2.3386(19) 1_665
O1 C1 1.238(3) .
O6 C15 1.330(3) .
O5 C15 1.203(3) .
O4 C8 1.232(3) .
O3 Co2 1.9809(18) 4_656
O3 C8 1.258(3) .
O8 C22 1.258(4) .
O7 C22 1.244(3) .
O10 C29 1.259(3) .
O11 C29 1.259(3) .
O13 C36 1.254(3) .
O12 C36 1.262(3) .
O15 Co1 2.029(2) 4_556
O15 C43 1.235(4) .
O16 C43 1.242(5) .
O18B C50B 1.190(10) .
O17A C50A 1.233(10) .
O17B C50B 1.347(15) .
O18A C50A 1.255(14) .
C1 C2 1.486(3) .
C2 C7 1.359(4) .
C2 C3 1.354(4) .
C7 C6 1.385(4) .
C6 C5 1.361(4) .
C5 C4 1.367(4) .
C4 C3 1.383(4) .
C15 C16 1.483(4) .
C16 C17 1.381(4) .
C16 C21 1.366(4) .
C17 C18 1.380(4) .
C18 C19 1.392(4) .
C19 C20 1.386(4) .
C20 C21 1.379(4) .
C8 C9 1.494(3) .
C9 C10 1.372(4) .
C9 C14 1.374(4) .
C10 C11 1.386(3) .
C11 C12 1.384(3) .
C12 C13 1.387(3) .
C13 C14 1.378(4) .
C26 C25 1.378(4) .
C26 C27 1.382(4) .
C25 C24 1.381(4) .
C24 C23 1.379(4) .
C23 C28 1.367(4) .
C23 C22 1.493(4) .
C28 C27 1.382(4) .
C29 C30 1.489(3) .
C30 C31 1.378(4) .
C30 C35 1.380(4) .
C31 C32 1.383(4) .
C32 C33 1.388(4) .
C33 C34 1.392(4) .
C34 C35 1.384(4) .
C36 C37 1.492(4) .
C37 C42 1.382(4) .
C37 C38 1.379(4) .
C42 C41 1.379(4) .
C41 C40 1.384(4) .
C40 C39 1.384(4) .
C39 C38 1.382(4) .
C43 C44 1.495(4) .
C44 C45 1.368(4) .
C44 C49 1.373(5) .
C45 C46 1.386(4) .
C46 C47 1.393(4) .
C47 C48 1.387(4) .
C48 C49 1.383(4) .
C50B C51B 1.496(11) .
C50A C51A 1.530(7) .
C51B C52B 1.424(11) .
C51B C56B 1.443(11) .
C52B C53B 1.375(9) .
C53B C54 1.496(8) .
C54 C55A 1.3900 .
C54 C53A 1.3900 .
C54 C55B 1.256(6) .
C55A C56A 1.3900 .
C56A C51A 1.3900 .
C51A C52A 1.3900 .
C52A C53A 1.3900 .
C55B C56B 1.331(7) .
Co3 O19 2.077(2) .
Co3 O20 2.097(3) .
Co3 O21 2.0408(19) .
Co3 O22 2.096(2) .
Co3 N6 2.203(2) .
Co3 N1 2.203(2) 4_655
N6 C64 1.309(3) .
N6 C65 1.344(4) .
N7 N5 1.355(3) .
N7 C65 1.311(4) .
N5 C64 1.342(3) .
N5 C62 1.420(3) .
N4 C60 1.333(3) .
N4 C61 1.334(3) .
N2 N3 1.357(3) .
N2 C59 1.422(3) .
N2 C58 1.340(3) .
N3 C57 1.313(3) .
N1 Co3 2.203(2) 4_556
N1 C57 1.352(4) .
N1 C58 1.311(3) .
C62 C63 1.384(3) .
C62 C61 1.382(4) .
C63 C59 1.385(3) .
C59 C60 1.378(4) .
